data_7035784
loop_
_publ_author_name
'Chernyshev, Alexander N.'
'Chernysheva, Maria V.'
'Hirva, Pipsa'
'Kukushkin, Vadim Yu'
'Haukka, Matti'

_publ_section_title
;
 Weak aurophilic interactions in a series of Au(iii) double salts.
;
_journal_issue 32
_journal_name_full 'Dalton transactions (Cambridge, England : 2003)'
_journal_page_first 14523
_journal_page_last 14531
_journal_paper_doi 10.1039/c4dt03167a
_journal_volume 44
_journal_year 2015
_chemical_formula_moiety 'C10 H10 N3, Au Br4'
_chemical_formula_sum 'C10 H10 Au Br4 N3'
_chemical_formula_weight 688.82
_chemical_name_systematic
;
 ?
;
_space_group_crystal_system triclinic
_space_group_IT_number 2
_space_group_name_Hall '-P 1'
_space_group_name_H-M_alt 'P -1'
_symmetry_space_group_name_Hall '-P 1'
_symmetry_space_group_name_H-M 'P -1'
_atom_sites_solution_hydrogens geom
_audit_creation_method SHELXL-2014
_audit_update_record
;
2014-10-14 deposited with the CCDC.
2015-07-14 downloaded from the CCDC.
;
_cell_angle_alpha 78.427(4)
_cell_angle_beta 78.859(4)
_cell_angle_gamma 88.910(4)
_cell_formula_units_Z 1
_cell_length_a 4.6997(4)
_cell_length_b 8.4522(7)
_cell_length_c 9.9255(8)
_cell_measurement_reflns_used 2477
_cell_measurement_temperature 120(2)
_cell_measurement_theta_max 33.14
_cell_measurement_theta_min 1.00
_cell_volume 378.89(5)
_computing_cell_refinement 'Denzo/Scalepack (Otwinowski & Minor, 1997)'
_computing_data_collection 'Collect (Bruker AXS BV, 1997-2008)'
_computing_data_reduction 'Denzo/Scalepack (Otwinowski & Minor, 1997)'
_computing_molecular_graphics 'CrystaMaker (CrystalMaker Software ltd., 2011)'
_computing_publication_material 'SHELXL-2014 (Sheldrick, 2014)'
_computing_structure_refinement 'SHELXL-2014 (Sheldrick, 2014)'
_computing_structure_solution 'SUPERFLIP (Palatinus & Chapuis, 2007)'
_diffrn_ambient_temperature 120(2)
_diffrn_measured_fraction_theta_full 0.941
_diffrn_measured_fraction_theta_max 0.949
_diffrn_measurement_device '\k-geometry diffractometer'
_diffrn_measurement_device_type 'Bruker KAPPA APEX II CCD'
_diffrn_measurement_method '\f scans and \w scans with \k offset'
_diffrn_radiation_monochromator 'horizontally mounted graphite crystal'
_diffrn_radiation_type MoK\a
_diffrn_radiation_wavelength 0.71073
_diffrn_reflns_av_R_equivalents 0.0329
_diffrn_reflns_av_unetI/netI 0.0458
_diffrn_reflns_laue_measured_fraction_full 0.941
_diffrn_reflns_laue_measured_fraction_max 0.949
_diffrn_reflns_limit_h_max 3
_diffrn_reflns_limit_h_min -7
_diffrn_reflns_limit_k_max 13
_diffrn_reflns_limit_k_min -12
_diffrn_reflns_limit_l_max 15
_diffrn_reflns_limit_l_min -15
_diffrn_reflns_number 6112
_diffrn_reflns_point_group_measured_fraction_full 0.941
_diffrn_reflns_point_group_measured_fraction_max 0.949
_diffrn_reflns_theta_full 26.000
_diffrn_reflns_theta_max 33.296
_diffrn_reflns_theta_min 4.483
_diffrn_source 'fine-focus sealed tube'
_exptl_absorpt_coefficient_mu 20.238
_exptl_absorpt_correction_T_max 0.4355
_exptl_absorpt_correction_T_min 0.2363
_exptl_absorpt_correction_type multi-scan
_exptl_absorpt_process_details
;
SADABS-2012/1 (Bruker, 2012)
Additional spherical absorption correction applied with mu*r =  0.6000
Lambda/2 correction factor = 0.0015
;
_exptl_crystal_colour brown
_exptl_crystal_density_diffrn 3.019
_exptl_crystal_description block
_exptl_crystal_F_000 310
_exptl_crystal_size_max 0.097
_exptl_crystal_size_mid 0.091
_exptl_crystal_size_min 0.060
_refine_diff_density_max 2.305
_refine_diff_density_min -2.403
_refine_diff_density_rms 0.238
_refine_ls_extinction_method none
_refine_ls_goodness_of_fit_ref 1.106
_refine_ls_hydrogen_treatment constr
_refine_ls_matrix_type full
_refine_ls_number_parameters 88
_refine_ls_number_reflns 2768
_refine_ls_number_restraints 0
_refine_ls_restrained_S_all 1.106
_refine_ls_R_factor_all 0.0464
_refine_ls_R_factor_gt 0.0405
_refine_ls_shift/su_max 0.000
_refine_ls_shift/su_mean 0.000
_refine_ls_structure_factor_coef Fsqd
_refine_ls_weighting_details 'w=1/[\s^2^(Fo^2^)+(0.0426P)^2^+1.6818P] where P=(Fo^2^+2Fc^2^)/3'
_refine_ls_weighting_scheme calc
_refine_ls_wR_factor_gt 0.0994
_refine_ls_wR_factor_ref 0.1039
_reflns_Friedel_coverage 0.000
_reflns_number_gt 2559
_reflns_number_total 2768
_reflns_threshold_expression 'I > 2\s(I)'
_cod_data_source_file c4dt03167a2.cif
_cod_data_source_block 15
_cod_depositor_comments 'Adding full bibliography for 7035778--7035794.cif.'
_cod_database_code 7035784
_shelx_space_group_comment
;
The symmetry employed for this shelxl refinement is uniquely defined
by the following loop, which should always be used as a source of
symmetry information in preference to the above space-group names.
They are only intended as comments.
;
_shelx_estimated_absorpt_t_min 0.244
_shelx_estimated_absorpt_t_max 0.376
_shelxl_version_number 2014-3

loop_
_space_group_symop_operation_xyz
'x, y, z'
'-x, -y, -z'

loop_
_atom_site_label
_atom_site_type_symbol
_atom_site_fract_x
_atom_site_fract_y
_atom_site_fract_z
_atom_site_U_iso_or_equiv
_atom_site_adp_type
_atom_site_occupancy
_atom_site_site_symmetry_order
_atom_site_calc_flag
_atom_site_refinement_flags_posn
_atom_site_refinement_flags_adp
_atom_site_refinement_flags_occupancy
_atom_site_disorder_assembly
_atom_site_disorder_group
Au1 Au -0.5000 0.0000 -1.0000 0.02569(10) Uani 1 2 d S . P . .
Br1 Br -0.42152(16) 0.29086(7) -1.06103(7) 0.04232(16) Uani 1 1 d . . . . .
Br2 Br -0.30183(15) -0.00645(8) -0.79100(7) 0.04089(16) Uani 1 1 d . . . . .
N1 N -0.492(2) 0.4233(11) -0.3963(9) 0.0290(17) Uani 0.5 1 d . . P . .
H1 H -0.5107 0.3575 -0.3141 0.035 Uiso 0.5 1 calc R U P A 1
C1 C -0.2904(12) 0.3751(7) -0.4795(7) 0.0391(12) Uani 0.5 1 d . . P B 1
N2 N -0.2961(12) 0.4541(7) -0.6140(8) 0.0435(14) Uani 0.5 1 d . . P B 1
H2 H -0.4233 0.5301 -0.6294 0.052 Uiso 0.5 1 calc R U P B 1
N2B N -0.2904(12) 0.3751(7) -0.4795(7) 0.0391(12) Uani 0.5 1 d . . P B 2
C1B C -0.2961(12) 0.4541(7) -0.6140(8) 0.0435(14) Uani 0.5 1 d . . P B 2
C2 C -0.0949(13) 0.2551(7) -0.4557(7) 0.0332(11) Uani 1 1 d . . . . .
H2A H -0.0950 0.1989 -0.3627 0.040 Uiso 1 1 calc R U . B 1
C3 C 0.0998(13) 0.2154(7) -0.5644(7) 0.0355(11) Uani 1 1 d . . . . .
H3 H 0.2372 0.1335 -0.5474 0.043 Uiso 1 1 calc R U . . .
C4 C 0.0940(14) 0.2971(8) -0.7013(8) 0.0402(13) Uani 1 1 d . . . . .
H4 H 0.2269 0.2712 -0.7785 0.048 Uiso 1 1 calc R U . . .
C5 C -0.1073(15) 0.4154(8) -0.7223(7) 0.0399(13) Uani 1 1 d . . . . .
H5 H -0.1130 0.4708 -0.8150 0.048 Uiso 1 1 calc R U . B 1

loop_
_atom_site_aniso_label
_atom_site_aniso_U_11
_atom_site_aniso_U_22
_atom_site_aniso_U_33
_atom_site_aniso_U_23
_atom_site_aniso_U_13
_atom_site_aniso_U_12
Au1 0.02725(13) 0.02432(14) 0.02230(13) 0.00174(9) -0.00364(8) 0.00005(9)
Br1 0.0592(4) 0.0259(3) 0.0373(3) 0.0023(2) -0.0064(3) -0.0049(2)
Br2 0.0445(3) 0.0442(3) 0.0346(3) -0.0022(3) -0.0150(2) 0.0009(3)
N1 0.042(5) 0.026(4) 0.017(3) 0.000(3) -0.006(3) 0.000(3)
C1 0.029(2) 0.028(2) 0.057(4) -0.006(2) -0.005(2) -0.0062(18)
N2 0.029(2) 0.030(3) 0.070(4) 0.001(3) -0.016(3) -0.0045(19)
N2B 0.029(2) 0.028(2) 0.057(4) -0.006(2) -0.005(2) -0.0062(18)
C1B 0.029(2) 0.030(3) 0.070(4) 0.001(3) -0.016(3) -0.0045(19)
C2 0.034(2) 0.027(2) 0.037(3) -0.002(2) -0.008(2) -0.0010(19)
C3 0.035(3) 0.028(2) 0.043(3) -0.005(2) -0.008(2) 0.001(2)
C4 0.037(3) 0.040(3) 0.045(3) -0.011(3) -0.008(2) -0.005(2)
C5 0.041(3) 0.039(3) 0.038(3) -0.001(2) -0.012(2) -0.009(2)

loop_
_atom_type_symbol
_atom_type_description
_atom_type_scat_dispersion_real
_atom_type_scat_dispersion_imag
_atom_type_scat_source
C C 0.0033 0.0016 'International Tables Vol C Tables 4.2.6.8 and 6.1.1.4'
H H 0.0000 0.0000 'International Tables Vol C Tables 4.2.6.8 and 6.1.1.4'
Br Br -0.2901 2.4595 'International Tables Vol C Tables 4.2.6.8 and 6.1.1.4'
Au Au -2.0133 8.8022 'International Tables Vol C Tables 4.2.6.8 and 6.1.1.4'
N N 0.0061 0.0033 'International Tables Vol C Tables 4.2.6.8 and 6.1.1.4'

loop_
_geom_angle_atom_site_label_1
_geom_angle_atom_site_label_2
_geom_angle_atom_site_label_3
_geom_angle
_geom_angle_site_symmetry_1
_geom_angle_site_symmetry_3
Br2 Au1 Br2 180.0 2_453 .
Br2 Au1 Br1 90.63(2) 2_453 .
Br2 Au1 Br1 89.37(2) . .
Br2 Au1 Br1 89.37(2) 2_453 2_453
Br2 Au1 Br1 90.63(2) . 2_453
Br1 Au1 Br1 180.0 . 2_453
C1 N1 N2 143.0(8) . 2_464
C1 N1 H1 108.5 . .
N2 N1 H1 108.5 2_464 .
N1 C1 C2 130.3(7) . .
N1 C1 N2 109.6(7) . .
C2 C1 N2 119.9(6) . .
C5 N2 C1 120.0(6) . .
C5 N2 H2 120.0 . .
C1 N2 H2 120.0 . .
C3 C2 C1 120.7(6) . .
C3 C2 H2A 119.6 . .
C1 C2 H2A 119.6 . .
C2 C3 C4 119.0(6) . .
C2 C3 H3 120.5 . .
C4 C3 H3 120.5 . .
C5 C4 C3 119.0(6) . .
C5 C4 H4 120.5 . .
C3 C4 H4 120.5 . .
N2 C5 C4 121.2(6) . .
N2 C5 H5 119.4 . .
C4 C5 H5 119.4 . .

loop_
_geom_bond_atom_site_label_1
_geom_bond_atom_site_label_2
_geom_bond_distance
_geom_bond_site_symmetry_2
_geom_bond_publ_flag
Au1 Br2 2.4234(6) 2_453 ?
Au1 Br2 2.4234(6) . yes
Au1 Br1 2.4285(6) . yes
Au1 Br1 2.4285(6) 2_453 ?
N1 C1 1.252(11) . ?
N1 C1B 1.427(11) 2_464 ?
N1 N2 1.427(11) 2_464 ?
N1 H1 0.8800 . ?
C1 C2 1.372(8) . ?
C1 N2 1.372(10) . ?
N2 C5 1.346(10) . ?
N2 H2 0.8800 . ?
C2 C3 1.366(9) . ?
C2 H2A 0.9500 . ?
C3 C4 1.400(10) . ?
C3 H3 0.9500 . ?
C4 C5 1.377(10) . ?
C4 H4 0.9500 . ?
C5 H5 0.9500 . ?

loop_
_geom_hbond_atom_site_label_D
_geom_hbond_atom_site_label_H
_geom_hbond_atom_site_label_A
_geom_hbond_distance_DH
_geom_hbond_distance_HA
_geom_hbond_distance_DA
_geom_hbond_angle_DHA
_geom_hbond_site_symmetry_A
_geom_hbond_publ_flag
N1 H1 Br1 0.88 2.58 3.370(9) 150.6 1_556 yes

loop_
_geom_torsion_atom_site_label_1
_geom_torsion_atom_site_label_2
_geom_torsion_atom_site_label_3
_geom_torsion_atom_site_label_4
_geom_torsion
_geom_torsion_site_symmetry_1
N2 N1 C1 C2 172.7(10) 2_464
C1B N1 C1 N2 -12.4(17) 2_464
N2 N1 C1 N2 -12.4(17) 2_464
N1 C1 N2 C5 -176.5(7) .
C2 C1 N2 C5 -1.0(9) .
N1 C1 C2 C3 176.0(8) .
N2 C1 C2 C3 1.6(9) .
C1 C2 C3 C4 -1.2(9) .
C2 C3 C4 C5 0.2(9) .
C1 N2 C5 C4 0.0(9) .
C3 C4 C5 N2 0.4(9) .
